data_7710394
loop_
_publ_author_name
'Alberto, Roger'
'Csucker, Joshua'
'Jo, Da Kyung'
'Nadeem, Qaisar'
'Blacque, Olivier'
'Fox, Thomas'
'Braband, Henrik'

_publ_section_title
;
 An Isoindoline Bridged [M(\h6-arene)2]+ (M = Re, 99mTc) ansa-Arenophane
 and its Dinuclear Macrocycles with Axial Chirality
;
_journal_name_full 'Dalton Transactions'
_journal_paper_doi 10.1039/D2DT00743F
_journal_year 2022
_chemical_formula_moiety 'C20 H16 N2 Re, F6 P, C2 H3 N'
_chemical_formula_sum 'C22 H19 F6 N3 P Re'
_chemical_formula_weight 656.57
_space_group_crystal_system monoclinic
_space_group_IT_number 14
_space_group_name_Hall '-P 2ybc'
_space_group_name_H-M_alt 'P 1 21/c 1'
_atom_sites_solution_hydrogens geom
_atom_sites_solution_primary dual
_audit_creation_date 2021-05-17
_audit_creation_method
;
Olex2 1.3
(compiled 2020.11.12 svn.r5f609507 for OlexSys, GUI svn.r6272)
;
_audit_update_record
;
2022-01-18 deposited with the CCDC.	2022-05-31 downloaded from the CCDC.
;
_cell_angle_alpha 90
_cell_angle_beta 97.1320(10)
_cell_angle_gamma 90
_cell_formula_units_Z 4
_cell_length_a 7.61700(10)
_cell_length_b 31.5018(3)
_cell_length_c 8.58250(10)
_cell_measurement_reflns_used 18067
_cell_measurement_temperature 160(1)
_cell_measurement_theta_max 76.3780
_cell_measurement_theta_min 2.7790
_cell_volume 2043.43(4)
_computing_cell_refinement 'CrysAlisPro 1.171.40.68a (Rigaku OD, 2019)'
_computing_data_collection 'CrysAlisPro 1.171.40.68a (Rigaku OD, 2019)'
_computing_data_reduction 'CrysAlisPro 1.171.40.68a (Rigaku OD, 2019)'
_computing_molecular_graphics 'Olex2 1.3 (Dolomanov et al., 2009)'
_computing_publication_material 'Olex2 1.3 (Dolomanov et al., 2009)'
_computing_structure_refinement 'SHELXL (Sheldrick, 2015b)'
_computing_structure_solution 'SHELXT (Sheldrick, 2015a)'
_diffrn_ambient_environment N~2~
_diffrn_ambient_temperature 160(1)
_diffrn_detector 'CCD plate'
_diffrn_detector_area_resol_mean 10.3801
_diffrn_detector_type Atlas
_diffrn_measured_fraction_theta_full 1.000
_diffrn_measured_fraction_theta_max 1.000
_diffrn_measurement_details
;
List of Runs (angles in degrees, time in seconds):

  # Type    Start    End  Width  t~exp~   \w     \q     \k     \f   Frames
#--------------------------------------------------------------------------
  1  \w    -80.00  36.00   0.80    1.50    --  -42.61  19.00-180.00  145
  2  \w      6.00  82.00   0.80    1.50    --   42.61 -99.00 120.00   95
  3  \w     27.00  97.40   0.80    1.50    --   42.61-125.00-120.00   88
  4  \w    -30.00  64.40   0.80    1.50    --   42.61 -37.00 -90.00  118
  5  \w     40.00 134.40   0.80    6.00    --  111.00 -45.00  60.00  118
  6  \w     36.00 108.00   0.80    6.00    --  111.00-111.00  90.00   90
  7  \w    103.00 177.40   0.80    6.00    --  111.00  77.00  30.00   93
  8  \w     36.00 108.00   0.80    6.00    --  111.00-111.00 -90.00   90
  9  \w     36.00 108.00   0.80    6.00    --  111.00-111.00 -30.00   90
 10  \w     83.00 177.40   0.80    6.00    --  111.00  61.00-150.00  118
 11  \w     30.00 106.00   0.80    6.00    --  111.00 -94.00   0.00   95
 12  \w     87.00 177.40   0.80    6.00    --  111.00  45.00-180.00  113
 13  \w     36.00 108.00   0.80    6.00    --  111.00-111.00 150.00   90
 14  \w     30.00 106.00   0.80    6.00    --  111.00 -94.00 -30.00   95
 15  \w    104.00 177.60   0.80    6.00    --  111.00 111.00 150.00   92
 16  \w   -113.00 -17.00   0.80    1.50    --  -42.61 -57.00  30.00  120
 17  \w     16.00 112.00   0.80    1.50    --   42.61  57.00 -30.00  120
 18  \w     16.00 112.00   0.80    1.50    --   42.61  57.00-150.00  120
 19  \w     87.00 177.40   0.80    6.00    --  111.00  45.00 -90.00  113
 20  \w     66.00 178.00   0.80    6.00    --  111.00  15.00   0.00  140
 21  \w     87.00 132.60   0.80    6.00    --  111.00  45.00  60.00   57
 22  \w     87.00 177.40   0.80    6.00    --  111.00  30.00 120.00  113
;
_diffrn_measurement_device 'four-circle diffractometer'
_diffrn_measurement_device_type 'SuperNova, Dual, Cu at home/near, Atlas'
_diffrn_measurement_method '\w scans'
_diffrn_orient_matrix_type 'CrysAlisPro convention (1999,Acta A55,543-557)'
_diffrn_orient_matrix_UB_11 0.0640100000
_diffrn_orient_matrix_UB_12 -0.0462962000
_diffrn_orient_matrix_UB_13 -0.0056624000
_diffrn_orient_matrix_UB_21 0.1418073000
_diffrn_orient_matrix_UB_22 0.0136926000
_diffrn_orient_matrix_UB_23 -0.1030669000
_diffrn_orient_matrix_UB_31 0.1317234000
_diffrn_orient_matrix_UB_32 0.0077450000
_diffrn_orient_matrix_UB_33 0.1485764000
_diffrn_radiation_monochromator mirror
_diffrn_radiation_probe x-ray
_diffrn_radiation_type 'Cu K\a'
_diffrn_radiation_wavelength 1.54184
_diffrn_reflns_av_R_equivalents 0.0221
_diffrn_reflns_av_unetI/netI 0.0114
_diffrn_reflns_Laue_measured_fraction_full 1.000
_diffrn_reflns_Laue_measured_fraction_max 1.000
_diffrn_reflns_limit_h_max 9
_diffrn_reflns_limit_h_min -9
_diffrn_reflns_limit_k_max 39
_diffrn_reflns_limit_k_min -39
_diffrn_reflns_limit_l_max 10
_diffrn_reflns_limit_l_min -10
_diffrn_reflns_number 22813
_diffrn_reflns_point_group_measured_fraction_full 1.000
_diffrn_reflns_point_group_measured_fraction_max 1.000
_diffrn_reflns_theta_full 67.684
_diffrn_reflns_theta_max 74.501
_diffrn_reflns_theta_min 2.805
_diffrn_source 'micro-focus sealed X-ray tube'
_diffrn_source_type 'SuperNova (Cu) X-ray Source'
_exptl_absorpt_coefficient_mu 13.032
_exptl_absorpt_correction_T_max 0.720
_exptl_absorpt_correction_T_min 0.129
_exptl_absorpt_correction_type analytical
_exptl_absorpt_process_details
;
CrysAlisPro 1.171.40.68a (Rigaku Oxford Diffraction, 2019)
Analytical numeric absorption correction using a multifaceted crystal
model based on expressions derived by R.C. Clark & J.S. Reid.
(Clark, R. C. & Reid, J. S. (1995). Acta Cryst. A51, 887-897)
Empirical absorption correction using spherical harmonics,
 implemented in SCALE3 ABSPACK scaling algorithm.
;
_exptl_crystal_colour colourless
_exptl_crystal_density_diffrn 2.134
_exptl_crystal_description plate
_exptl_crystal_F_000 1264
_exptl_crystal_size_max 0.3
_exptl_crystal_size_mid 0.14
_exptl_crystal_size_min 0.03
_refine_diff_density_max 0.748
_refine_diff_density_min -0.668
_refine_diff_density_rms 0.076
_refine_ls_extinction_method none
_refine_ls_goodness_of_fit_ref 1.183
_refine_ls_hydrogen_treatment constr
_refine_ls_matrix_type full
_refine_ls_number_parameters 299
_refine_ls_number_reflns 4195
_refine_ls_number_restraints 0
_refine_ls_restrained_S_all 1.183
_refine_ls_R_factor_all 0.0186
_refine_ls_R_factor_gt 0.0185
_refine_ls_shift/su_max 0.004
_refine_ls_shift/su_mean 0.000
_refine_ls_structure_factor_coef Fsqd
_refine_ls_weighting_details 'w=1/[\s^2^(Fo^2^)+(0.0172P)^2^+3.2769P] where P=(Fo^2^+2Fc^2^)/3'
_refine_ls_weighting_scheme calc
_refine_ls_wR_factor_gt 0.0454
_refine_ls_wR_factor_ref 0.0455
_reflns_Friedel_coverage 0.000
_reflns_number_gt 4166
_reflns_number_total 4195
_reflns_threshold_expression 'I > 2\s(I)'
_cod_data_source_file d2dt00743f2.cif
_cod_data_source_block '[5][PF6]CH3CN'
_cod_database_code 7710394
_shelx_shelxl_version_number 2018/3
_shelx_space_group_comment
;
The symmetry employed for this shelxl refinement is uniquely defined
by the following loop, which should always be used as a source of
symmetry information in preference to the above space-group names.
They are only intended as comments.
;
_shelx_estimated_absorpt_t_max 0.696
_shelx_estimated_absorpt_t_min 0.111
_olex2_refinement_description
;
1. Fixed Uiso
 At 1.2 times of:
  All C(H) groups, All C(H,H) groups
 At 1.5 times of:
  All C(H,H,H) groups
2.a Secondary CH2 refined with riding coordinates:
 C20(H20A,H20B)
2.b Aromatic/amide H refined with riding coordinates:
 C2(H2), C3(H3), C4(H4), C5(H5), C6(H6), C8(H8), C9(H9), C10(H10), C11(H11),
 C12(H12), C15(H15), C16(H16), C17(H17), C18(H18)
2.c Idealised Me refined as rotating group:
 C22(H22A,H22B,H22C)
;

loop_
_space_group_symop_operation_xyz
'x, y, z'
'-x, y+1/2, -z+1/2'
'-x, -y, -z'
'x, -y-1/2, z-1/2'

loop_
_atom_site_label
_atom_site_type_symbol
_atom_site_fract_x
_atom_site_fract_y
_atom_site_fract_z
_atom_site_U_iso_or_equiv
_atom_site_adp_type
_atom_site_occupancy
_atom_site_site_symmetry_order
_atom_site_calc_flag
_atom_site_refinement_flags_posn
_atom_site_refinement_flags_adp
_atom_site_refinement_flags_occupancy
_atom_site_disorder_assembly
_atom_site_disorder_group
C1 C 0.1025(3) 0.36343(8) 0.6540(3) 0.0180(5) Uani 1 1 d . . . . .
C2 C 0.0091(3) 0.34226(8) 0.5223(3) 0.0202(5) Uani 1 1 d . . . . .
H2 H -0.056699 0.358175 0.441086 0.024 Uiso 1 1 calc R U . . .
C3 C 0.0147(3) 0.29725(8) 0.5128(3) 0.0213(5) Uani 1 1 d . . . . .
H3 H -0.046003 0.283071 0.424365 0.026 Uiso 1 1 calc R U . . .
C4 C 0.1104(3) 0.27365(8) 0.6346(3) 0.0221(5) Uani 1 1 d . . . . .
H4 H 0.117801 0.243650 0.626068 0.027 Uiso 1 1 calc R U . . .
C5 C 0.1953(4) 0.29442(8) 0.7694(3) 0.0220(5) Uani 1 1 d . . . . .
H5 H 0.255904 0.278206 0.852621 0.026 Uiso 1 1 calc R U . . .
C6 C 0.1905(3) 0.33933(8) 0.7812(3) 0.0206(5) Uani 1 1 d . . . . .
H6 H 0.245303 0.353202 0.872833 0.025 Uiso 1 1 calc R U . . .
C7 C 0.4321(3) 0.38251(8) 0.5048(3) 0.0199(5) Uani 1 1 d . . . . .
C8 C 0.3660(4) 0.36333(8) 0.3591(3) 0.0218(5) Uani 1 1 d . . . . .
H8 H 0.292408 0.379213 0.282849 0.026 Uiso 1 1 calc R U . . .
C9 C 0.4093(4) 0.32058(9) 0.3269(3) 0.0245(6) Uani 1 1 d . . . . .
H9 H 0.364193 0.308165 0.229163 0.029 Uiso 1 1 calc R U . . .
C10 C 0.5185(3) 0.29643(9) 0.4383(3) 0.0240(5) Uani 1 1 d . . . . .
H10 H 0.545097 0.267732 0.416578 0.029 Uiso 1 1 calc R U . . .
C11 C 0.5881(3) 0.31517(9) 0.5826(3) 0.0226(5) Uani 1 1 d . . . . .
H11 H 0.662809 0.299165 0.657766 0.027 Uiso 1 1 calc R U . . .
C12 C 0.5462(3) 0.35801(8) 0.6152(3) 0.0208(5) Uani 1 1 d . . . . .
H12 H 0.594809 0.370529 0.711692 0.025 Uiso 1 1 calc R U . . .
C13 C 0.2471(3) 0.43345(8) 0.6060(3) 0.0185(5) Uani 1 1 d . . . . .
C14 C 0.2019(3) 0.47758(8) 0.6440(3) 0.0207(5) Uani 1 1 d . . . . .
C15 C 0.2900(4) 0.51508(8) 0.6179(3) 0.0251(6) Uani 1 1 d . . . . .
H15 H 0.394221 0.514930 0.567566 0.030 Uiso 1 1 calc R U . . .
C16 C 0.2204(4) 0.55288(9) 0.6681(3) 0.0268(6) Uani 1 1 d . . . . .
H16 H 0.278411 0.578955 0.652470 0.032 Uiso 1 1 calc R U . . .
C17 C 0.0674(4) 0.55292(9) 0.7407(3) 0.0270(6) Uani 1 1 d . . . . .
H17 H 0.022016 0.579071 0.773677 0.032 Uiso 1 1 calc R U . . .
C18 C -0.0205(4) 0.51540(9) 0.7660(3) 0.0261(6) Uani 1 1 d . . . . .
H18 H -0.125197 0.515530 0.815630 0.031 Uiso 1 1 calc R U . . .
C19 C 0.0494(4) 0.47757(8) 0.7165(3) 0.0221(5) Uani 1 1 d . . . . .
C20 C -0.0149(3) 0.43299(8) 0.7311(3) 0.0233(5) Uani 1 1 d . . . . .
H20A H -0.013615 0.424723 0.842532 0.028 Uiso 1 1 calc R U . . .
H20B H -0.135920 0.429329 0.675822 0.028 Uiso 1 1 calc R U . . .
C21 C 0.4403(4) 0.43776(10) 0.9920(4) 0.0323(6) Uani 1 1 d . . . . .
C22 C 0.6010(4) 0.45164(11) 0.9321(4) 0.0383(7) Uani 1 1 d . . . . .
H22A H 0.574492 0.458578 0.820349 0.058 Uiso 1 1 calc R U . . .
H22B H 0.689192 0.428865 0.945555 0.058 Uiso 1 1 calc R U . . .
H22C H 0.647675 0.476855 0.990015 0.058 Uiso 1 1 calc R U . . .
F1 F 0.5819(2) 0.32039(6) 0.9828(2) 0.0341(4) Uani 1 1 d . . . . .
F2 F 0.8117(3) 0.36247(6) 0.9380(2) 0.0365(4) Uani 1 1 d . . . . .
F3 F 0.7367(3) 0.35551(6) 1.1845(2) 0.0363(4) Uani 1 1 d . . . . .
F4 F 0.9913(2) 0.32672(6) 1.1234(2) 0.0349(4) Uani 1 1 d . . . . .
F5 F 0.7611(2) 0.28409(5) 1.1661(2) 0.0323(4) Uani 1 1 d . . . . .
F6 F 0.8351(2) 0.29118(6) 0.9207(2) 0.0341(4) Uani 1 1 d . . . . .
N1 N 0.1151(3) 0.40839(7) 0.6550(3) 0.0206(4) Uani 1 1 d . . . . .
N2 N 0.3866(3) 0.42425(7) 0.5410(3) 0.0210(4) Uani 1 1 d . . . . .
N3 N 0.3127(4) 0.42681(10) 1.0361(4) 0.0422(7) Uani 1 1 d . . . . .
P1 P 0.78591(9) 0.32339(2) 1.05278(8) 0.01967(14) Uani 1 1 d . . . . .
Re1 Re 0.29166(2) 0.32398(2) 0.55611(2) 0.01517(4) Uani 1 1 d . . . . .

loop_
_atom_site_aniso_label
_atom_site_aniso_U_11
_atom_site_aniso_U_22
_atom_site_aniso_U_33
_atom_site_aniso_U_23
_atom_site_aniso_U_13
_atom_site_aniso_U_12
C1 0.0141(11) 0.0158(11) 0.0261(13) 0.0004(10) 0.0108(9) 0.0007(9)
C2 0.0097(10) 0.0198(12) 0.0311(14) 0.0038(10) 0.0024(9) 0.0013(9)
C3 0.0118(11) 0.0210(12) 0.0314(14) -0.0033(10) 0.0033(10) -0.0057(9)
C4 0.0191(12) 0.0148(11) 0.0349(14) 0.0018(10) 0.0128(10) -0.0047(9)
C5 0.0234(13) 0.0207(12) 0.0239(13) 0.0085(10) 0.0110(10) 0.0011(10)
C6 0.0220(12) 0.0209(12) 0.0205(12) -0.0016(10) 0.0089(10) -0.0010(10)
C7 0.0181(11) 0.0153(11) 0.0280(13) 0.0008(10) 0.0090(10) -0.0031(9)
C8 0.0242(13) 0.0226(12) 0.0205(12) 0.0069(10) 0.0095(10) -0.0008(10)
C9 0.0273(14) 0.0263(14) 0.0223(13) -0.0033(10) 0.0121(11) -0.0039(10)
C10 0.0197(12) 0.0204(12) 0.0348(15) -0.0029(11) 0.0147(11) 0.0024(10)
C11 0.0105(11) 0.0239(12) 0.0334(15) 0.0043(11) 0.0029(10) 0.0009(9)
C12 0.0121(11) 0.0217(12) 0.0286(13) -0.0006(10) 0.0029(10) -0.0062(9)
C13 0.0192(12) 0.0161(11) 0.0207(12) 0.0013(9) 0.0042(9) -0.0014(9)
C14 0.0228(12) 0.0156(12) 0.0237(13) 0.0000(10) 0.0031(10) 0.0006(10)
C15 0.0260(13) 0.0186(12) 0.0315(14) 0.0014(11) 0.0065(11) -0.0009(10)
C16 0.0313(14) 0.0167(12) 0.0325(15) 0.0004(11) 0.0043(12) -0.0026(11)
C17 0.0308(14) 0.0175(12) 0.0324(15) -0.0036(11) 0.0019(12) 0.0043(11)
C18 0.0260(14) 0.0215(13) 0.0315(15) -0.0019(11) 0.0059(11) 0.0025(11)
C19 0.0227(12) 0.0184(12) 0.0248(13) -0.0005(10) 0.0019(10) 0.0018(10)
C20 0.0221(13) 0.0190(12) 0.0304(14) -0.0012(10) 0.0100(11) 0.0030(10)
C21 0.0389(17) 0.0266(14) 0.0302(15) -0.0023(12) -0.0003(13) 0.0063(13)
C22 0.0344(16) 0.0365(17) 0.0442(19) -0.0008(14) 0.0056(14) 0.0041(13)
F1 0.0230(9) 0.0379(10) 0.0401(10) 0.0002(8) -0.0008(7) 0.0008(7)
F2 0.0403(10) 0.0274(9) 0.0417(10) 0.0140(8) 0.0044(8) -0.0009(8)
F3 0.0404(10) 0.0296(9) 0.0399(10) -0.0132(8) 0.0089(8) 0.0025(8)
F4 0.0225(9) 0.0346(10) 0.0456(11) 0.0009(8) -0.0035(8) -0.0016(7)
F5 0.0406(10) 0.0257(8) 0.0309(9) 0.0081(7) 0.0053(7) -0.0028(7)
F6 0.0412(10) 0.0312(9) 0.0307(9) -0.0066(7) 0.0075(8) 0.0061(8)
N1 0.0204(10) 0.0150(10) 0.0282(11) 0.0001(8) 0.0099(9) 0.0007(8)
N2 0.0214(10) 0.0142(10) 0.0286(12) 0.0010(8) 0.0084(9) -0.0022(8)
N3 0.0462(17) 0.0396(16) 0.0408(16) 0.0027(13) 0.0055(13) 0.0036(13)
P1 0.0205(3) 0.0164(3) 0.0220(3) 0.0010(2) 0.0022(3) 0.0016(2)
Re1 0.01359(6) 0.01365(6) 0.01852(7) 0.00060(4) 0.00295(4) -0.00056(3)

loop_
_atom_type_symbol
_atom_type_description
_atom_type_scat_dispersion_real
_atom_type_scat_dispersion_imag
_atom_type_scat_source
C C 0.0181 0.0091 'International Tables Vol C Tables 4.2.6.8 and 6.1.1.4'
H H 0.0000 0.0000 'International Tables Vol C Tables 4.2.6.8 and 6.1.1.4'
F F 0.0727 0.0534 'International Tables Vol C Tables 4.2.6.8 and 6.1.1.4'
N N 0.0311 0.0180 'International Tables Vol C Tables 4.2.6.8 and 6.1.1.4'
P P 0.2955 0.4335 'International Tables Vol C Tables 4.2.6.8 and 6.1.1.4'
Re Re -5.2083 5.8923 'International Tables Vol C Tables 4.2.6.8 and 6.1.1.4'

loop_
_exptl_crystal_face_index_h
_exptl_crystal_face_index_k
_exptl_crystal_face_index_l
_exptl_crystal_face_perp_dist
0 -1 0 0.0131
0 1 0 0.0131
-2 3 5 0.1151
5 1 -1 0.1057
-3 -3 -4 0.0574
3 3 4 0.0742
0 -3 -5 0.0949

loop_
_geom_angle_atom_site_label_1
_geom_angle_atom_site_label_2
_geom_angle_atom_site_label_3
_geom_angle
_geom_angle_site_symmetry_1
_geom_angle_site_symmetry_3
_geom_angle_publ_flag
C2 C1 C6 119.9(2) . . ?
C2 C1 Re1 73.28(14) . . ?
C6 C1 Re1 73.60(14) . . ?
N1 C1 C2 120.0(2) . . ?
N1 C1 C6 120.1(2) . . ?
N1 C1 Re1 122.05(16) . . ?
C1 C2 H2 120.1 . . ?
C1 C2 Re1 68.65(13) . . ?
C3 C2 C1 119.8(2) . . ?
C3 C2 H2 120.1 . . ?
C3 C2 Re1 73.28(14) . . ?
Re1 C2 H2 130.5 . . ?
C2 C3 H3 120.0 . . ?
C2 C3 Re1 69.67(13) . . ?
C4 C3 C2 120.0(2) . . ?
C4 C3 H3 120.0 . . ?
C4 C3 Re1 71.86(14) . . ?
Re1 C3 H3 131.2 . . ?
C3 C4 H4 119.9 . . ?
C3 C4 C5 120.3(2) . . ?
C3 C4 Re1 71.79(14) . . ?
C5 C4 H4 119.9 . . ?
C5 C4 Re1 71.62(14) . . ?
Re1 C4 H4 129.1 . . ?
C4 C5 H5 119.8 . . ?
C4 C5 C6 120.4(2) . . ?
C4 C5 Re1 71.89(14) . . ?
C6 C5 H5 119.8 . . ?
C6 C5 Re1 70.13(14) . . ?
Re1 C5 H5 130.9 . . ?
C1 C6 H6 120.3 . . ?
C1 C6 Re1 68.33(14) . . ?
C5 C6 C1 119.3(2) . . ?
C5 C6 H6 120.3 . . ?
C5 C6 Re1 72.91(14) . . ?
Re1 C6 H6 131.0 . . ?
C8 C7 C12 118.2(2) . . ?
C8 C7 Re1 72.10(14) . . ?
C12 C7 Re1 71.71(14) . . ?
N2 C7 C8 121.5(2) . . ?
N2 C7 C12 120.3(2) . . ?
N2 C7 Re1 126.88(17) . . ?
C7 C8 H8 119.7 . . ?
C7 C8 Re1 70.41(14) . . ?
C9 C8 C7 120.5(2) . . ?
C9 C8 H8 119.7 . . ?
C9 C8 Re1 73.00(15) . . ?
Re1 C8 H8 129.3 . . ?
C8 C9 H9 119.7 . . ?
C8 C9 Re1 70.08(14) . . ?
C10 C9 C8 120.7(3) . . ?
C10 C9 H9 119.7 . . ?
C10 C9 Re1 72.52(15) . . ?
Re1 C9 H9 130.4 . . ?
C9 C10 H10 120.2 . . ?
C9 C10 C11 119.6(2) . . ?
C9 C10 Re1 71.32(15) . . ?
C11 C10 H10 120.2 . . ?
C11 C10 Re1 71.04(14) . . ?
Re1 C10 H10 129.9 . . ?
C10 C11 H11 120.0 . . ?
C10 C11 C12 119.9(2) . . ?
C10 C11 Re1 72.63(14) . . ?
C12 C11 H11 120.0 . . ?
C12 C11 Re1 69.96(14) . . ?
Re1 C11 H11 129.8 . . ?
C7 C12 H12 119.5 . . ?
C7 C12 Re1 70.56(14) . . ?
C11 C12 C7 121.0(2) . . ?
C11 C12 H12 119.5 . . ?
C11 C12 Re1 73.01(14) . . ?
Re1 C12 H12 129.4 . . ?
N1 C13 C14 105.8(2) . . ?
N2 C13 C14 122.2(2) . . ?
N2 C13 N1 132.1(2) . . ?
C15 C14 C13 129.3(2) . . ?
C19 C14 C13 109.3(2) . . ?
C19 C14 C15 121.4(2) . . ?
C14 C15 H15 121.1 . . ?
C14 C15 C16 117.8(3) . . ?
C16 C15 H15 121.1 . . ?
C15 C16 H16 119.6 . . ?
C17 C16 C15 120.8(3) . . ?
C17 C16 H16 119.6 . . ?
C16 C17 H17 119.4 . . ?
C16 C17 C18 121.1(3) . . ?
C18 C17 H17 119.4 . . ?
C17 C18 H18 121.0 . . ?
C17 C18 C19 118.1(3) . . ?
C19 C18 H18 121.0 . . ?
C14 C19 C18 120.7(2) . . ?
C14 C19 C20 109.8(2) . . ?
C18 C19 C20 129.5(2) . . ?
C19 C20 H20A 111.3 . . ?
C19 C20 H20B 111.3 . . ?
H20A C20 H20B 109.2 . . ?
N1 C20 C19 102.2(2) . . ?
N1 C20 H20A 111.3 . . ?
N1 C20 H20B 111.3 . . ?
N3 C21 C22 178.7(4) . . ?
C21 C22 H22A 109.5 . . ?
C21 C22 H22B 109.5 . . ?
C21 C22 H22C 109.5 . . ?
H22A C22 H22B 109.5 . . ?
H22A C22 H22C 109.5 . . ?
H22B C22 H22C 109.5 . . ?
C1 N1 C20 118.6(2) . . ?
C13 N1 C1 128.2(2) . . ?
C13 N1 C20 112.8(2) . . ?
C13 N2 C7 123.0(2) . . ?
F1 P1 F2 90.11(10) . . ?
F1 P1 F4 179.65(10) . . ?
F1 P1 F5 90.02(10) . . ?
F1 P1 F6 89.92(10) . . ?
F2 P1 F4 89.64(10) . . ?
F3 P1 F1 90.06(10) . . ?
F3 P1 F2 90.32(11) . . ?
F3 P1 F4 89.70(10) . . ?
F3 P1 F5 90.24(10) . . ?
F3 P1 F6 179.98(14) . . ?
F5 P1 F2 179.43(11) . . ?
F5 P1 F4 90.24(10) . . ?
F6 P1 F2 89.68(11) . . ?
F6 P1 F4 90.32(10) . . ?
F6 P1 F5 89.76(10) . . ?
C1 Re1 C2 38.06(10) . . ?
C1 Re1 C3 67.82(9) . . ?
C1 Re1 C4 79.93(9) . . ?
C1 Re1 C5 67.69(9) . . ?
C1 Re1 C6 38.07(10) . . ?
C1 Re1 C7 87.70(9) . . ?
C1 Re1 C8 102.76(10) . . ?
C1 Re1 C9 136.34(10) . . ?
C1 Re1 C10 167.10(9) . . ?
C1 Re1 C11 137.87(10) . . ?
C1 Re1 C12 103.92(10) . . ?
C2 Re1 C3 37.05(9) . . ?
C2 Re1 C4 66.49(9) . . ?
C2 Re1 C5 78.72(10) . . ?
C2 Re1 C6 67.68(10) . . ?
C2 Re1 C8 95.21(10) . . ?
C2 Re1 C9 112.47(11) . . ?
C2 Re1 C10 145.06(10) . . ?
C2 Re1 C11 171.75(9) . . ?
C2 Re1 C12 135.47(10) . . ?
C3 Re1 C4 36.35(10) . . ?
C3 Re1 C9 107.56(10) . . ?
C3 Re1 C10 121.93(10) . . ?
C4 Re1 C9 123.26(10) . . ?
C4 Re1 C10 112.95(9) . . ?
C5 Re1 C3 65.69(10) . . ?
C5 Re1 C4 36.49(10) . . ?
C5 Re1 C9 152.81(10) . . ?
C5 Re1 C10 122.94(10) . . ?
C5 Re1 C11 106.83(10) . . ?
C6 Re1 C3 78.84(10) . . ?
C6 Re1 C4 66.57(10) . . ?
C6 Re1 C5 36.95(9) . . ?
C6 Re1 C8 133.50(10) . . ?
C6 Re1 C9 169.84(10) . . ?
C6 Re1 C10 146.42(10) . . ?
C6 Re1 C11 112.94(10) . . ?
C7 Re1 C2 104.16(9) . . ?
C7 Re1 C3 138.22(10) . . ?
C7 Re1 C4 167.58(9) . . ?
C7 Re1 C5 136.26(10) . . ?
C7 Re1 C6 102.78(10) . . ?
C7 Re1 C8 37.48(10) . . ?
C7 Re1 C9 67.14(10) . . ?
C7 Re1 C10 79.43(10) . . ?
C7 Re1 C11 67.60(10) . . ?
C7 Re1 C12 37.73(10) . . ?
C8 Re1 C3 113.78(10) . . ?
C8 Re1 C4 147.13(10) . . ?
C8 Re1 C5 170.17(10) . . ?
C8 Re1 C9 36.92(10) . . ?
C8 Re1 C10 66.21(10) . . ?
C8 Re1 C11 78.43(10) . . ?
C9 Re1 C10 36.16(11) . . ?
C11 Re1 C3 150.74(10) . . ?
C11 Re1 C4 121.61(10) . . ?
C11 Re1 C9 65.36(11) . . ?
C11 Re1 C10 36.34(10) . . ?
C12 Re1 C3 171.73(10) . . ?
C12 Re1 C4 145.09(10) . . ?
C12 Re1 C5 112.17(10) . . ?
C12 Re1 C6 94.82(10) . . ?
C12 Re1 C8 66.85(10) . . ?
C12 Re1 C9 78.02(10) . . ?
C12 Re1 C10 66.19(10) . . ?
C12 Re1 C11 37.03(10) . . ?

loop_
_geom_bond_atom_site_label_1
_geom_bond_atom_site_label_2
_geom_bond_distance
_geom_bond_site_symmetry_2
_geom_bond_publ_flag
C1 C2 1.424(4) . ?
C1 C6 1.427(4) . ?
C1 N1 1.419(3) . ?
C1 Re1 2.151(2) . ?
C2 H2 0.9500 . ?
C2 C3 1.421(4) . ?
C2 Re1 2.212(2) . ?
C3 H3 0.9500 . ?
C3 C4 1.410(4) . ?
C3 Re1 2.259(2) . ?
C4 H4 0.9500 . ?
C4 C5 1.414(4) . ?
C4 Re1 2.260(2) . ?
C5 H5 0.9500 . ?
C5 C6 1.419(4) . ?
C5 Re1 2.256(2) . ?
C6 H6 0.9500 . ?
C6 Re1 2.220(2) . ?
C7 C8 1.423(4) . ?
C7 C12 1.430(4) . ?
C7 N2 1.404(3) . ?
C7 Re1 2.203(2) . ?
C8 H8 0.9500 . ?
C8 C9 1.422(4) . ?
C8 Re1 2.225(2) . ?
C9 H9 0.9500 . ?
C9 C10 1.410(4) . ?
C9 Re1 2.264(3) . ?
C10 H10 0.9500 . ?
C10 C11 1.415(4) . ?
C10 Re1 2.279(2) . ?
C11 H11 0.9500 . ?
C11 C12 1.422(4) . ?
C11 Re1 2.258(2) . ?
C12 H12 0.9500 . ?
C12 Re1 2.218(2) . ?
C13 C14 1.478(3) . ?
C13 N1 1.384(3) . ?
C13 N2 1.292(3) . ?
C14 C15 1.390(4) . ?
C14 C19 1.384(4) . ?
C15 H15 0.9500 . ?
C15 C16 1.393(4) . ?
C16 H16 0.9500 . ?
C16 C17 1.388(4) . ?
C17 H17 0.9500 . ?
C17 C18 1.389(4) . ?
C18 H18 0.9500 . ?
C18 C19 1.393(4) . ?
C19 C20 1.498(4) . ?
C20 H20A 0.9900 . ?
C20 H20B 0.9900 . ?
C20 N1 1.473(3) . ?
C21 C22 1.452(5) . ?
C21 N3 1.140(4) . ?
C22 H22A 0.9800 . ?
C22 H22B 0.9800 . ?
C22 H22C 0.9800 . ?
F1 P1 1.5974(18) . ?
F2 P1 1.6041(18) . ?
F3 P1 1.5961(18) . ?
F4 P1 1.6095(18) . ?
F5 P1 1.6000(17) . ?
F6 P1 1.5999(18) . ?

loop_
_geom_hbond_atom_site_label_D
_geom_hbond_atom_site_label_H
_geom_hbond_atom_site_label_A
_geom_hbond_distance_DH
_geom_hbond_distance_HA
_geom_hbond_distance_DA
_geom_hbond_angle_DHA
_geom_hbond_site_symmetry_A
_geom_hbond_publ_flag
C3 H3 F6 0.95 2.51 3.160(3) 126.0 4_465 yes
C4 H4 F4 0.95 2.42 3.287(3) 152.4 4_465 yes
C12 H12 F2 0.95 2.40 3.224(3) 144.6 . yes
C16 H16 F3 0.95 2.50 3.151(3) 125.4 3_667 yes
C20 H20A F2 0.99 2.56 3.227(3) 124.6 1_455 yes
C22 H22B F2 0.98 2.29 3.233(4) 160.0 . yes

loop_
_geom_torsion_atom_site_label_1
_geom_torsion_atom_site_label_2
_geom_torsion_atom_site_label_3
_geom_torsion_atom_site_label_4
_geom_torsion
_geom_torsion_site_symmetry_1
_geom_torsion_site_symmetry_2
_geom_torsion_site_symmetry_3
_geom_torsion_site_symmetry_4
_geom_torsion_publ_flag
C1 C2 C3 C4 0.9(4) . . . . ?
C1 C2 C3 Re1 -52.4(2) . . . . ?
C2 C1 C6 C5 4.8(4) . . . . ?
C2 C1 C6 Re1 59.0(2) . . . . ?
C2 C1 N1 C13 -92.3(3) . . . . ?
C2 C1 N1 C20 94.7(3) . . . . ?
C2 C3 C4 C5 2.5(4) . . . . ?
C2 C3 C4 Re1 -52.3(2) . . . . ?
C3 C4 C5 C6 -2.2(4) . . . . ?
C3 C4 C5 Re1 -54.9(2) . . . . ?
C4 C5 C6 C1 -1.4(4) . . . . ?
C4 C5 C6 Re1 -53.4(2) . . . . ?
C6 C1 C2 C3 -4.6(4) . . . . ?
C6 C1 C2 Re1 -59.1(2) . . . . ?
C6 C1 N1 C13 84.6(3) . . . . ?
C6 C1 N1 C20 -88.4(3) . . . . ?
C7 C8 C9 C10 -0.1(4) . . . . ?
C7 C8 C9 Re1 54.0(2) . . . . ?
C8 C7 C12 C11 -2.0(4) . . . . ?
C8 C7 C12 Re1 -57.0(2) . . . . ?
C8 C7 N2 C13 87.6(3) . . . . ?
C8 C9 C10 C11 -1.1(4) . . . . ?
C8 C9 C10 Re1 53.0(2) . . . . ?
C9 C10 C11 C12 0.7(4) . . . . ?
C9 C10 C11 Re1 54.2(2) . . . . ?
C10 C11 C12 C7 0.9(4) . . . . ?
C10 C11 C12 Re1 54.8(2) . . . . ?
C12 C7 C8 C9 1.6(4) . . . . ?
C12 C7 C8 Re1 56.8(2) . . . . ?
C12 C7 N2 C13 -92.0(3) . . . . ?
C13 C14 C15 C16 -178.9(3) . . . . ?
C13 C14 C19 C18 179.3(2) . . . . ?
C13 C14 C19 C20 0.2(3) . . . . ?
C14 C13 N1 C1 -175.8(2) . . . . ?
C14 C13 N1 C20 -2.4(3) . . . . ?
C14 C13 N2 C7 179.7(2) . . . . ?
C14 C15 C16 C17 -0.4(4) . . . . ?
C14 C19 C20 N1 -1.6(3) . . . . ?
C15 C14 C19 C18 -0.1(4) . . . . ?
C15 C14 C19 C20 -179.2(3) . . . . ?
C15 C16 C17 C18 0.2(5) . . . . ?
C16 C17 C18 C19 0.0(4) . . . . ?
C17 C18 C19 C14 -0.1(4) . . . . ?
C17 C18 C19 C20 178.7(3) . . . . ?
C18 C19 C20 N1 179.5(3) . . . . ?
C19 C14 C15 C16 0.4(4) . . . . ?
C19 C20 N1 C1 176.5(2) . . . . ?
C19 C20 N1 C13 2.5(3) . . . . ?
N1 C1 C2 C3 172.3(2) . . . . ?
N1 C1 C2 Re1 117.8(2) . . . . ?
N1 C1 C6 C5 -172.1(2) . . . . ?
N1 C1 C6 Re1 -118.0(2) . . . . ?
N1 C13 C14 C15 -179.4(3) . . . . ?
N1 C13 C14 C19 1.3(3) . . . . ?
N1 C13 N2 C7 0.3(5) . . . . ?
N2 C7 C8 C9 -178.0(2) . . . . ?
N2 C7 C8 Re1 -122.8(2) . . . . ?
N2 C7 C12 C11 177.6(2) . . . . ?
N2 C7 C12 Re1 122.6(2) . . . . ?
N2 C13 C14 C15 1.1(5) . . . . ?
N2 C13 C14 C19 -178.2(3) . . . . ?
N2 C13 N1 C1 3.7(5) . . . . ?
N2 C13 N1 C20 177.0(3) . . . . ?
Re1 C1 C2 C3 54.5(2) . . . . ?
Re1 C1 C6 C5 -54.2(2) . . . . ?
Re1 C1 N1 C13 -4.1(4) . . . . ?
Re1 C1 N1 C20 -177.08(18) . . . . ?
Re1 C2 C3 C4 53.3(2) . . . . ?
Re1 C3 C4 C5 54.8(2) . . . . ?
Re1 C4 C5 C6 52.6(2) . . . . ?
Re1 C5 C6 C1 52.0(2) . . . . ?
Re1 C7 C8 C9 -55.2(2) . . . . ?
Re1 C7 C12 C11 55.0(2) . . . . ?
Re1 C7 N2 C13 -2.9(4) . . . . ?
Re1 C8 C9 C10 -54.1(2) . . . . ?
Re1 C9 C10 C11 -54.1(2) . . . . ?
Re1 C10 C11 C12 -53.5(2) . . . . ?
Re1 C11 C12 C7 -53.9(2) . . . . ?
